data_4305392
loop_
_publ_author_name
'Michael W. Cooke'
'Marie-Pierre Santoni'
'Garry S. Hanan'
'Fr\'ed\'erique Loiseau'
'Anna Proust'
'Bernold Hasenknopf'

_publ_contact_author_address
;
    D\'epartement de Chimie
    Universit\'e de Montr\'eal
    C.P. 6128, Succ. Centre-ville
    Montr\'eal, Qu\'ebec
    Canada H3C 3J7

;
_publ_contact_author_email garry.hanan@umontreal.ca
_publ_contact_author_fax '+1 514 343 2468'
_publ_contact_author_name 'Dr. Garry Hanan'
_publ_contact_author_phone '+1 514 343 7056'
_publ_section_title
;
Spanning Pairs of Rh2(acetate)4 Units with Ru(II) Complexes
;
_journal_name_full 'Inorganic Chemistry'
_journal_page_first 6112
_journal_page_last 6114
_journal_paper_doi 10.1021/ic8003678
_journal_volume 47
_journal_year 2008
_chemical_compound_source 'Synthesized by the authors. See text'
_chemical_formula_moiety 'C64 H58 N10 O16 Rh4 Ru, 4(C7 H8), 2(F6 P), 2(C2 H3 N)'
_chemical_formula_sum 'C96 H96 F12 N12 O16 P2 Rh4 Ru'
_chemical_formula_weight 2476.50
_chemical_name_systematic
; 
 ? 
;
_space_group_IT_number 52
_symmetry_cell_setting orthorhombic
_symmetry_space_group_name_Hall '-P 2a 2bc'
_symmetry_space_group_name_H-M 'P n n a'
_atom_sites_solution_hydrogens geom
_atom_sites_solution_primary direct
_atom_sites_solution_secondary difmap
_audit_creation_method SHELXL-97
_cell_angle_alpha 90.00
_cell_angle_beta 90.00
_cell_angle_gamma 90.00
_cell_formula_units_Z 4
_cell_length_a 18.9022(3)
_cell_length_b 14.4179(2)
_cell_length_c 37.8184(5)
_cell_measurement_reflns_used 24379
_cell_measurement_temperature 100(2)
_cell_measurement_theta_max 67.35
_cell_measurement_theta_min 2.34
_cell_volume 10306.6(3)
_computing_cell_refinement 'APEX II (Bruker, 2006)'
_computing_data_collection 'APEX II (Bruker, 2006)'
_computing_data_reduction 'SAINT (Bruker, 2004)'
_computing_molecular_graphics 'SHELXTL (Bruker, 1997)'
_computing_publication_material 'UdMX (local program)'
_computing_structure_refinement 'SHELXL97 (Sheldrick, 1997)'
_computing_structure_solution 'SHELXS97 (Sheldrick, 1997)'
_diffrn_ambient_temperature 100(2)
_diffrn_detector_area_resol_mean 8.2
_diffrn_measured_fraction_theta_full 0.903
_diffrn_measured_fraction_theta_max 0.903
_diffrn_measurement_device_type 'Bruker Microstar'
_diffrn_measurement_method \w
_diffrn_radiation_monochromator 'Helios optics'
_diffrn_radiation_source 'Rotating Anode'
_diffrn_radiation_type CuK\a
_diffrn_radiation_wavelength 1.54178
_diffrn_reflns_av_R_equivalents 0.046
_diffrn_reflns_av_sigmaI/netI 0.0289
_diffrn_reflns_limit_h_max 17
_diffrn_reflns_limit_h_min -19
_diffrn_reflns_limit_k_max 17
_diffrn_reflns_limit_k_min -17
_diffrn_reflns_limit_l_max 45
_diffrn_reflns_limit_l_min -45
_diffrn_reflns_number 107415
_diffrn_reflns_theta_full 67.90
_diffrn_reflns_theta_max 67.90
_diffrn_reflns_theta_min 2.34
_diffrn_standards_decay_% 0.00
_diffrn_standards_interval_count 0
_diffrn_standards_interval_time 10
_diffrn_standards_number 5
_exptl_absorpt_coefficient_mu 7.299
_exptl_absorpt_correction_T_max 0.558
_exptl_absorpt_correction_T_min 0.537
_exptl_absorpt_correction_type multi-scan
_exptl_absorpt_process_details 'Sadabs (Sheldrick,1996)'
_exptl_crystal_colour red
_exptl_crystal_density_diffrn 1.596
_exptl_crystal_density_method 'not measured'
_exptl_crystal_description needle
_exptl_crystal_F_000 4984
_exptl_crystal_size_max 0.20
_exptl_crystal_size_mid 0.08
_exptl_crystal_size_min 0.08
_refine_diff_density_max 2.344
_refine_diff_density_min -1.191
_refine_diff_density_rms 0.182
_refine_ls_extinction_method none
_refine_ls_goodness_of_fit_ref 1.104
_refine_ls_hydrogen_treatment constr
_refine_ls_matrix_type full
_refine_ls_number_parameters 532
_refine_ls_number_reflns 8483
_refine_ls_number_restraints 35
_refine_ls_restrained_S_all 1.104
_refine_ls_R_factor_all 0.0962
_refine_ls_R_factor_gt 0.0747
_refine_ls_shift/su_max 0.001
_refine_ls_shift/su_mean 0.000
_refine_ls_structure_factor_coef Fsqd
_refine_ls_weighting_details 'calc w=1/[\s^2^(Fo^2^)+(0.1534P)^2^+17.5631P] where P=(Fo^2^+2Fc^2^)/3'
_refine_ls_weighting_scheme calc
_refine_ls_wR_factor_gt 0.2210
_refine_ls_wR_factor_ref 0.2394
_reflns_number_gt 6161
_reflns_number_total 8483
_reflns_threshold_expression I>2\s(I)
_cod_data_source_file ic8003678-file001.cif
_cod_data_source_block gar144
_cod_depositor_comments
;
The following automatic conversions were performed:
'_symmetry_cell_setting' value 'Orthorhombic' changed to 'orthorhombic'
according to '/home/saulius/struct/CIF-dictionaries/cif_core.dic'
dictionary named 'cif_core.dic' version 2.4.1 from
2010-06-29.

'_geom_angle_publ_flag' value 'Y' changed to 'y' according to
'/home/saulius/struct/CIF-dictionaries/cif_core.dic' dictionary named
'cif_core.dic' version 2.4.1 from 2010-06-29 (167
times).

'_geom_bond_publ_flag' value 'Y' changed to 'y' according to
'/home/saulius/struct/CIF-dictionaries/cif_core.dic' dictionary named
'cif_core.dic' version 2.4.1 from 2010-06-29 (105 times).

Automatic conversion script
Id: cif_fix_enum 1527 2010-12-29 10:47:43Z saulius 
;
_cod_database_code 4305392

loop_
_symmetry_equiv_pos_as_xyz
'x, y, z'
'-x+1/2, -y, z'
'-x+1/2, y+1/2, -z+1/2'
'x, -y+1/2, -z+1/2'
'-x, -y, -z'
'x-1/2, y, -z'
'x-1/2, -y-1/2, z-1/2'
'-x, y-1/2, z-1/2'

loop_
_atom_site_label
_atom_site_type_symbol
_atom_site_fract_x
_atom_site_fract_y
_atom_site_fract_z
_atom_site_U_iso_or_equiv
_atom_site_adp_type
_atom_site_occupancy
_atom_site_symmetry_multiplicity
_atom_site_calc_flag
_atom_site_refinement_flags
_atom_site_disorder_assembly
_atom_site_disorder_group
Rh1 Rh 0.69529(4) -0.04172(5) 0.132403(13) 0.0458(2) Uani 1 1 d . . .
Rh2 Rh 0.68790(4) -0.01559(5) 0.825688(14) 0.0475(2) Uani 1 1 d . . .
Ru1 Ru 0.7500 0.0000 0.479215(17) 0.0396(3) Uani 1 2 d S . .
N1 N 0.7956(4) 0.1272(5) 0.46907(15) 0.0451(17) Uani 1 1 d . . .
N2 N 0.7500 0.0000 0.4264(2) 0.044(2) Uani 1 2 d S . .
N3 N 0.8491(4) -0.0554(5) 0.48962(14) 0.0408(16) Uani 1 1 d . . .
N4 N 0.7500 0.0000 0.5313(2) 0.042(2) Uani 1 2 d S . .
O1 O 0.7001(3) -0.0428(4) 0.18621(13) 0.0494(11) Uani 1 1 d . . .
O2 O 0.7522(4) -0.1620(5) 0.13100(17) 0.0663(9) Uani 1 1 d . . .
O3 O 0.6976(4) -0.0346(6) 0.07853(17) 0.0773(17) Uani 1 1 d . . .
O4 O 0.6454(4) 0.0831(5) 0.13309(17) 0.0663(9) Uani 1 1 d . . .
O5 O 0.6913(3) -0.0121(4) 0.77203(14) 0.0494(11) Uani 1 1 d . . .
O6 O 0.7097(4) -0.1528(5) 0.82662(17) 0.0663(9) Uani 1 1 d . . .
O7 O 0.6919(4) -0.0182(6) 0.87929(17) 0.0773(17) Uani 1 1 d . . .
O8 O 0.6728(4) 0.1213(5) 0.82891(17) 0.0663(9) Uani 1 1 d . . .
C1 C 0.8207(5) 0.1877(6) 0.49263(19) 0.050(2) Uani 1 1 d . . .
H1 H 0.8146 0.1749 0.5171 0.060 Uiso 1 1 calc R . .
C2 C 0.8555(5) 0.2686(7) 0.4828(2) 0.052(2) Uani 1 1 d . . .
H2 H 0.8726 0.3107 0.5001 0.063 Uiso 1 1 calc R . .
C3 C 0.8643(5) 0.2858(6) 0.4475(2) 0.055(2) Uani 1 1 d . . .
H3 H 0.8882 0.3403 0.4400 0.066 Uiso 1 1 calc R . .
C4 C 0.8386(5) 0.2242(7) 0.4229(2) 0.052(2) Uani 1 1 d . . .
H4 H 0.8444 0.2365 0.3984 0.063 Uiso 1 1 calc R . .
C5 C 0.8051(4) 0.1465(6) 0.43342(18) 0.043(2) Uani 1 1 d . . .
C6 C 0.7771(5) 0.0741(6) 0.40972(19) 0.046(2) Uani 1 1 d . . .
C7 C 0.7763(5) 0.0771(7) 0.37295(18) 0.048(2) Uani 1 1 d . . .
H7 H 0.7932 0.1303 0.3607 0.057 Uiso 1 1 calc R . .
C8 C 0.7500 0.0000 0.3541(3) 0.048(3) Uani 1 2 d S . .
C9 C 0.7500 0.0000 0.3155(3) 0.055(3) Uani 1 2 d S . .
C10 C 0.8006(5) 0.0516(8) 0.2958(2) 0.062(3) Uani 1 1 d . . .
H10 H 0.8353 0.0868 0.3081 0.075 Uiso 1 1 calc R . .
C11 C 0.8003(5) 0.0514(8) 0.2593(2) 0.065(3) Uani 1 1 d . . .
H11 H 0.8346 0.0865 0.2468 0.078 Uiso 1 1 calc R . .
C12 C 0.7500 0.0000 0.2408(3) 0.056(4) Uani 1 2 d S . .
C13 C 0.7500 0.0000 0.2008(3) 0.048(2) Uani 1 2 d S . .
C14 C 0.8994(5) -0.0813(6) 0.46601(18) 0.048(2) Uani 1 1 d . . .
H14 H 0.8893 -0.0779 0.4414 0.057 Uiso 1 1 calc R . .
C15 C 0.9641(5) -0.1122(6) 0.47666(18) 0.050(2) Uani 1 1 d . . .
H15 H 0.9990 -0.1283 0.4596 0.060 Uiso 1 1 calc R . .
C16 C 0.9785(5) -0.1200(7) 0.51174(19) 0.051(2) Uani 1 1 d . . .
H16 H 1.0230 -0.1437 0.5192 0.061 Uiso 1 1 calc R . .
C17 C 0.9296(4) -0.0941(6) 0.53636(19) 0.046(2) Uani 1 1 d . . .
H17 H 0.9400 -0.0981 0.5609 0.055 Uiso 1 1 calc R . .
C18 C 0.8642(5) -0.0616(5) 0.52488(16) 0.0386(19) Uani 1 1 d . . .
C19 C 0.8084(4) -0.0306(5) 0.54880(18) 0.0384(19) Uani 1 1 d . . .
C20 C 0.8091(4) -0.0317(5) 0.58554(17) 0.0369(19) Uani 1 1 d . . .
H20 H 0.8497 -0.0539 0.5977 0.044 Uiso 1 1 calc R . .
C21 C 0.7500 0.0000 0.6048(3) 0.038(3) Uani 1 2 d S . .
C22 C 0.7500 0.0000 0.6437(3) 0.036(2) Uani 1 2 d S . .
C23 C 0.8123(5) 0.0164(6) 0.66230(18) 0.041(2) Uani 1 1 d . . .
H23 H 0.8550 0.0280 0.6498 0.049 Uiso 1 1 calc R . .
C24 C 0.8123(5) 0.0158(6) 0.69890(19) 0.045(2) Uani 1 1 d . . .
H24 H 0.8552 0.0262 0.7114 0.054 Uiso 1 1 calc R . .
C25 C 0.7500 0.0000 0.7175(3) 0.044(3) Uani 1 2 d S . .
C26 C 0.7500 0.0000 0.7573(3) 0.048(2) Uani 1 2 d S . .
C27 C 0.7500 0.0000 0.0635(3) 0.083(4) Uani 1 2 d S . .
C28 C 0.7500 0.0000 0.0233(4) 0.123(7) Uani 1 2 d S . .
H28A H 0.7087 -0.0342 0.0146 0.185 Uiso 0.50 1 calc PR . .
H28B H 0.7933 -0.0298 0.0146 0.185 Uiso 0.50 1 calc PR . .
H28C H 0.7481 0.0640 0.0146 0.185 Uiso 0.50 1 calc PR . .
C29 C 0.6799(7) 0.1560(8) 0.1316(3) 0.074(2) Uani 1 1 d . . .
C30 C 0.6414(8) 0.2464(9) 0.1318(4) 0.108(3) Uani 1 1 d . . .
H30A H 0.6437 0.2745 0.1082 0.162 Uiso 1 1 calc R . .
H30B H 0.6633 0.2881 0.1491 0.162 Uiso 1 1 calc R . .
H30C H 0.5918 0.2359 0.1382 0.162 Uiso 1 1 calc R . .
C31 C 0.7255(7) 0.1724(8) 0.8316(3) 0.074(2) Uani 1 1 d . . .
C32 C 0.7098(8) 0.2746(9) 0.8386(4) 0.108(3) Uani 1 1 d . . .
H32A H 0.6706 0.2797 0.8554 0.162 Uiso 1 1 calc R . .
H32B H 0.6969 0.3051 0.8164 0.162 Uiso 1 1 calc R . .
H32C H 0.7519 0.3045 0.8485 0.162 Uiso 1 1 calc R . .
C33 C 0.7500 0.0000 0.8943(3) 0.083(4) Uani 1 2 d S . .
C34 C 0.7500 0.0000 0.9345(4) 0.123(7) Uani 1 2 d S . .
H34A H 0.7365 0.0616 0.9432 0.185 Uiso 0.50 1 calc PR . .
H34B H 0.7974 -0.0155 0.9432 0.185 Uiso 0.50 1 calc PR . .
H34C H 0.7161 -0.0461 0.9432 0.185 Uiso 0.50 1 calc PR . .
C200 C 0.5166(7) -0.0446(7) 0.8103(2) 0.056(3) Uani 1 1 d . . .
C201 C 0.4470(6) -0.0490(9) 0.7954(3) 0.079(3) Uani 1 1 d . . .
H20A H 0.4181 0.0014 0.8051 0.118 Uiso 1 1 calc R . .
H20B H 0.4254 -0.1088 0.8014 0.118 Uiso 1 1 calc R . .
H20C H 0.4499 -0.0425 0.7697 0.118 Uiso 1 1 calc R . .
N200 N 0.5721(5) -0.0404(6) 0.82155(19) 0.061(2) Uani 1 1 d . . .
N210 N 0.5923(4) -0.1173(6) 0.13506(16) 0.0508(19) Uani 1 1 d . . .
C210 C 0.5435(7) -0.1522(8) 0.1432(3) 0.074(3) Uani 1 1 d . . .
C211 C 0.4768(9) -0.1963(11) 0.1539(5) 0.144(7) Uani 1 1 d . . .
H21A H 0.4846 -0.2329 0.1754 0.216 Uiso 1 1 calc R . .
H21B H 0.4601 -0.2370 0.1349 0.216 Uiso 1 1 calc R . .
H21C H 0.4412 -0.1484 0.1586 0.216 Uiso 1 1 calc R . .
P1 P 0.97904(14) 0.02066(18) 0.37069(6) 0.0533(6) Uani 1 1 d . . .
F1 F 0.9493(3) 0.0646(4) 0.40650(12) 0.0646(15) Uani 1 1 d . . .
F2 F 1.0095(3) -0.0244(5) 0.33574(16) 0.090(2) Uani 1 1 d . . .
F3 F 1.0242(3) -0.0498(4) 0.39420(15) 0.0716(16) Uani 1 1 d . . .
F4 F 0.9344(3) 0.0949(4) 0.34846(13) 0.0713(16) Uani 1 1 d . . .
F5 F 0.9144(4) -0.0495(5) 0.37064(18) 0.087(2) Uani 1 1 d . . .
F6 F 1.0440(3) 0.0913(4) 0.37209(11) 0.0566(13) Uani 1 1 d . . .
C400 C 0.4094(12) 0.7500 0.2500 0.108(6) Uiso 1 2 d SD . .
C401 C 0.4443(9) 0.6678(10) 0.2424(4) 0.126(5) Uiso 1 1 d D . .
H401 H 0.4184 0.6121 0.2389 0.151 Uiso 1 1 calc R . .
C402 C 0.5165(10) 0.6682(15) 0.2401(5) 0.194(10) Uiso 1 1 d D . .
H402 H 0.5423 0.6156 0.2322 0.233 Uiso 1 1 calc R . .
C403 C 0.550(2) 0.7500 0.2500 0.187(13) Uiso 1 2 d SD . .
H403 H 0.6002 0.7500 0.2500 0.224 Uiso 1 2 calc SR . .
C404 C 0.3268(17) 0.7500 0.2500 0.178(12) Uiso 1 2 d S . .
H40A H 0.3095 0.7069 0.2681 0.267 Uiso 0.50 1 calc PR . .
H40B H 0.3095 0.7304 0.2267 0.267 Uiso 0.50 1 calc PR . .
H40C H 0.3095 0.8126 0.2552 0.267 Uiso 0.50 1 calc PR . .
N600 N 0.6680(12) 0.7204(12) 0.9232(3) 0.186(8) Uani 1 1 d . . .
C600 C 0.6285(11) 0.7424(10) 0.9021(3) 0.120(6) Uani 1 1 d . . .
C601 C 0.5849(10) 0.7613(12) 0.8729(5) 0.148(7) Uani 1 1 d . . .
H60A H 0.6141 0.7817 0.8530 0.222 Uiso 1 1 calc R . .
H60B H 0.5512 0.8103 0.8792 0.222 Uiso 1 1 calc R . .
H60C H 0.5590 0.7050 0.8663 0.222 Uiso 1 1 calc R . .
C816 C 0.8891(14) 0.6668(19) 0.5709(6) 0.282(16) Uiso 1 1 d D . .
H81A H 0.8385 0.6710 0.5762 0.422 Uiso 1 1 calc R . .
H81B H 0.9131 0.7225 0.5796 0.422 Uiso 1 1 calc R . .
H81C H 0.9090 0.6119 0.5825 0.422 Uiso 1 1 calc R . .
C811 C 0.9592(10) 0.6179(13) 0.5184(4) 0.145(7) Uiso 1 1 d D . .
H811 H 0.9947 0.5966 0.5342 0.174 Uiso 1 1 calc R . .
C812 C 0.9691(16) 0.606(3) 0.4821(6) 0.39(3) Uiso 1 1 d D . .
H812 H 1.0088 0.5727 0.4736 0.463 Uiso 1 1 calc R . .
C813 C 0.9205(11) 0.6445(15) 0.4580(4) 0.172(8) Uiso 1 1 d D . .
H813 H 0.9294 0.6435 0.4333 0.206 Uiso 1 1 calc R . .
C814 C 0.8573(13) 0.685(2) 0.4718(5) 0.276(17) Uiso 1 1 d D . .
H814 H 0.8203 0.7042 0.4565 0.332 Uiso 1 1 calc R . .
C815 C 0.8511(9) 0.6956(11) 0.5087(4) 0.135(6) Uiso 1 1 d D . .
H815 H 0.8119 0.7292 0.5179 0.162 Uiso 1 1 calc R . .
C850 C 0.8993(11) 0.6593(13) 0.5318(5) 0.64(6) Uiso 1 1 d D . .
C900 C -0.0181(9) 0.2500 0.7500 0.080(4) Uiso 1 2 d SD . .
C902 C 0.1304(14) 0.2500 0.7500 0.179(12) Uiso 1 2 d SD . .
H902 H 0.1807 0.2500 0.7500 0.214 Uiso 1 2 calc SR . .
C903 C 0.0928(7) 0.1979(11) 0.7262(4) 0.156(7) Uiso 1 1 d D . .
H903 H 0.1177 0.1604 0.7098 0.187 Uiso 1 1 calc R . .
C904 C 0.0193(7) 0.1982(9) 0.7255(3) 0.114(5) Uiso 1 1 d D . .
H904 H -0.0053 0.1629 0.7083 0.137 Uiso 1 1 calc R . .
C920 C -0.0966(15) 0.2500 0.7500 0.156(10) Uiso 1 2 d SD . .
H92A H -0.1138 0.2899 0.7691 0.235 Uiso 0.50 1 calc PR . .
H92B H -0.1138 0.1866 0.7536 0.235 Uiso 0.50 1 calc PR . .
H92C H -0.1138 0.2735 0.7273 0.235 Uiso 0.50 1 calc PR . .

loop_
_atom_site_aniso_label
_atom_site_aniso_U_11
_atom_site_aniso_U_22
_atom_site_aniso_U_33
_atom_site_aniso_U_23
_atom_site_aniso_U_13
_atom_site_aniso_U_12
Rh1 0.0503(5) 0.0656(4) 0.0216(3) 0.0001(2) -0.0014(2) -0.0051(3)
Rh2 0.0526(6) 0.0652(4) 0.0246(3) 0.0019(2) 0.0031(2) -0.0021(3)
Ru1 0.0357(7) 0.0662(5) 0.0170(4) 0.000 0.000 0.0138(4)
N1 0.036(5) 0.068(4) 0.032(3) 0.003(3) 0.001(3) 0.014(3)
N2 0.034(7) 0.067(6) 0.032(5) 0.000 0.000 0.020(5)
N3 0.030(5) 0.069(4) 0.023(3) -0.002(3) 0.000(3) 0.017(3)
N4 0.040(7) 0.059(5) 0.026(4) 0.000 0.000 0.015(5)
O1 0.042(3) 0.082(3) 0.0245(19) -0.0002(17) 0.0006(15) 0.000(2)
O2 0.063(3) 0.065(2) 0.071(2) -0.0005(15) -0.0045(17) 0.0009(18)
O3 0.080(5) 0.123(5) 0.030(2) -0.004(2) 0.001(2) -0.018(3)
O4 0.063(3) 0.065(2) 0.071(2) -0.0005(15) -0.0045(17) 0.0009(18)
O5 0.042(3) 0.082(3) 0.0245(19) -0.0002(17) 0.0006(15) 0.000(2)
O6 0.063(3) 0.065(2) 0.071(2) -0.0005(15) -0.0045(17) 0.0009(18)
O7 0.080(5) 0.123(5) 0.030(2) -0.004(2) 0.001(2) -0.018(3)
O8 0.063(3) 0.065(2) 0.071(2) -0.0005(15) -0.0045(17) 0.0009(18)
C1 0.051(6) 0.071(6) 0.029(4) -0.003(4) 0.001(3) 0.022(5)
C2 0.039(6) 0.067(6) 0.050(4) -0.002(4) 0.000(4) 0.012(4)
C3 0.046(7) 0.062(5) 0.057(5) 0.018(4) 0.000(4) 0.013(4)
C4 0.043(6) 0.077(6) 0.036(4) 0.008(4) 0.003(4) 0.008(5)
C5 0.035(6) 0.068(5) 0.028(3) 0.004(3) 0.002(3) 0.018(4)
C6 0.032(6) 0.072(5) 0.033(4) 0.010(4) 0.008(3) 0.021(4)
C7 0.033(6) 0.084(6) 0.026(3) 0.001(4) 0.003(3) 0.009(4)
C8 0.021(8) 0.095(9) 0.029(5) 0.000 0.000 0.012(6)
C9 0.046(9) 0.089(9) 0.029(5) 0.000 0.000 -0.001(7)
C10 0.041(7) 0.119(8) 0.027(4) 0.005(4) -0.004(4) -0.017(5)
C11 0.055(7) 0.115(8) 0.023(4) -0.008(4) -0.006(4) -0.011(6)
C12 0.047(10) 0.098(10) 0.024(5) 0.000 0.000 0.001(7)
C13 0.034(7) 0.080(6) 0.029(4) 0.000 0.000 -0.002(4)
C14 0.047(7) 0.069(5) 0.027(3) -0.008(3) 0.005(3) 0.014(4)
C15 0.040(6) 0.075(6) 0.034(4) -0.005(3) 0.007(3) 0.013(5)
C16 0.033(6) 0.082(6) 0.038(4) 0.000(4) 0.000(4) 0.021(4)
C17 0.031(6) 0.071(5) 0.034(4) -0.001(3) -0.002(3) 0.016(4)
C18 0.035(6) 0.055(4) 0.025(3) -0.002(3) 0.003(3) 0.006(4)
C19 0.035(6) 0.055(4) 0.026(3) -0.003(3) 0.001(3) 0.012(4)
C20 0.039(6) 0.050(4) 0.021(3) 0.004(3) -0.002(3) 0.011(3)
C21 0.043(8) 0.049(6) 0.023(5) 0.000 0.000 0.002(5)
C22 0.031(8) 0.049(6) 0.028(5) 0.000 0.000 0.003(5)
C23 0.036(6) 0.064(5) 0.022(3) 0.005(3) 0.002(3) 0.005(4)
C24 0.036(6) 0.074(5) 0.025(4) -0.004(3) -0.003(3) 0.009(4)
C25 0.036(9) 0.069(7) 0.028(5) 0.000 0.000 0.001(6)
C26 0.034(7) 0.080(6) 0.029(4) 0.000 0.000 -0.002(4)
C27 0.073(10) 0.147(11) 0.029(5) 0.000 0.000 -0.021(8)
C28 0.132(16) 0.204(18) 0.033(6) 0.000 0.000 -0.037(13)
C29 0.072(7) 0.081(5) 0.067(5) -0.009(4) 0.010(4) -0.001(4)
C30 0.108(9) 0.072(6) 0.143(9) -0.007(5) 0.026(7) -0.001(5)
C31 0.072(7) 0.081(5) 0.067(5) -0.009(4) 0.010(4) -0.001(4)
C32 0.108(9) 0.072(6) 0.143(9) -0.007(5) 0.026(7) -0.001(5)
C33 0.073(10) 0.147(11) 0.029(5) 0.000 0.000 -0.021(8)
C34 0.132(16) 0.204(18) 0.033(6) 0.000 0.000 -0.037(13)
C200 0.055(9) 0.074(6) 0.038(4) -0.007(4) 0.011(5) -0.001(5)
C201 0.048(8) 0.117(9) 0.071(6) -0.016(6) 0.009(6) 0.002(7)
N200 0.055(7) 0.088(6) 0.040(4) 0.009(4) 0.009(4) -0.002(5)
N210 0.037(6) 0.079(5) 0.037(3) -0.011(3) 0.004(3) -0.011(4)
C210 0.060(9) 0.071(7) 0.091(7) -0.027(6) 0.029(6) -0.010(6)
C211 0.118(15) 0.105(11) 0.209(18) -0.044(12) 0.065(13) -0.042(10)
P1 0.0386(17) 0.0743(15) 0.0469(11) -0.0074(10) -0.0015(10) 0.0057(12)
F1 0.045(4) 0.102(4) 0.046(3) -0.002(3) 0.002(2) 0.018(3)
F2 0.050(4) 0.152(6) 0.068(3) -0.055(4) -0.001(3) 0.002(4)
F3 0.053(4) 0.076(4) 0.086(4) 0.007(3) 0.003(3) 0.010(3)
F4 0.048(4) 0.112(5) 0.053(3) 0.011(3) -0.014(2) 0.006(3)
F5 0.048(4) 0.094(5) 0.118(5) -0.023(4) 0.007(3) -0.009(3)
F6 0.042(3) 0.083(3) 0.044(2) 0.006(2) -0.012(2) 0.006(3)
N600 0.34(3) 0.152(13) 0.069(7) 0.004(8) -0.054(11) 0.037(15)
C600 0.187(18) 0.114(11) 0.059(7) 0.038(7) -0.013(9) -0.005(11)
C601 0.154(18) 0.114(12) 0.177(17) 0.074(12) 0.003(13) -0.032(12)

loop_
_atom_type_symbol
_atom_type_description
_atom_type_scat_dispersion_real
_atom_type_scat_dispersion_imag
_atom_type_scat_source
C C 0.0181 0.0091 'International Tables Vol C Tables 4.2.6.8 and 6.1.1.4'
H H 0.0000 0.0000 'International Tables Vol C Tables 4.2.6.8 and 6.1.1.4'
N N 0.0311 0.0180 'International Tables Vol C Tables 4.2.6.8 and 6.1.1.4'
O O 0.0492 0.0322 'International Tables Vol C Tables 4.2.6.8 and 6.1.1.4'
F F 0.0727 0.0534 'International Tables Vol C Tables 4.2.6.8 and 6.1.1.4'
P P 0.2955 0.4335 'International Tables Vol C Tables 4.2.6.8 and 6.1.1.4'
Ru Ru 0.0552 3.2960 'International Tables Vol C Tables 4.2.6.8 and 6.1.1.4'
Rh Rh 0.0927 3.6045 'International Tables Vol C Tables 4.2.6.8 and 6.1.1.4'

loop_
_geom_angle_atom_site_label_1
_geom_angle_atom_site_label_2
_geom_angle_atom_site_label_3
_geom_angle_site_symmetry_1
_geom_angle_site_symmetry_2
_geom_angle_site_symmetry_3
_geom_angle
_geom_angle_publ_flag
O4 RH1 O1 . . . 90.8(3) y
O4 RH1 O3 . . . 88.7(3) y
O1 RH1 O3 . . . 175.5(3) y
O4 RH1 O2 . . . 175.8(3) y
O1 RH1 O2 . . . 89.8(3) y
O3 RH1 O2 . . . 90.3(3) y
O4 RH1 N210 . . . 91.5(3) y
O1 RH1 N210 . . . 89.5(2) y
O3 RH1 N210 . . . 95.0(3) y
O2 RH1 N210 . . . 92.6(3) y
O4 RH1 RH1 . . 2_655 87.5(2) y
O1 RH1 RH1 . . 2_655 88.00(17) y
O3 RH1 RH1 . . 2_655 87.5(2) y
O2 RH1 RH1 . . 2_655 88.4(2) y
N210 RH1 RH1 . . 2_655 177.25(16) y
O8 RH2 O6 . . . 174.3(3) y
O8 RH2 O7 . . . 87.9(3) y
O6 RH2 O7 . . . 87.5(3) y
O8 RH2 O5 . . . 92.4(3) y
O6 RH2 O5 . . . 92.0(3) y
O7 RH2 O5 . . . 176.0(3) y
O8 RH2 N200 . . . 91.3(3) y
O6 RH2 N200 . . . 92.5(3) y
O7 RH2 N200 . . . 96.0(3) y
O5 RH2 N200 . . . 88.0(2) y
O8 RH2 RH2 . . 2_655 87.4(2) y
O6 RH2 RH2 . . 2_655 89.1(2) y
O7 RH2 RH2 . . 2_655 88.1(2) y
O5 RH2 RH2 . . 2_655 87.93(17) y
N200 RH2 RH2 . . 2_655 175.68(19) y
N4 RU1 N2 . . . 180.000(1) y
N4 RU1 N1 . . 2_655 100.72(17) y
N2 RU1 N1 . . 2_655 79.28(17) y
N4 RU1 N1 . . . 100.73(17) y
N2 RU1 N1 . . . 79.27(17) y
N1 RU1 N1 2_655 . . 158.6(3) y
N4 RU1 N3 . . . 79.06(15) y
N2 RU1 N3 . . . 100.94(15) y
N1 RU1 N3 2_655 . . 94.0(3) y
N1 RU1 N3 . . . 90.0(3) y
N4 RU1 N3 . . 2_655 79.06(15) y
N2 RU1 N3 . . 2_655 100.94(15) y
N1 RU1 N3 2_655 . 2_655 90.0(3) y
N1 RU1 N3 . . 2_655 94.0(3) y
N3 RU1 N3 . . 2_655 158.1(3) y
C1 N1 C5 . . . 118.1(8) y
C1 N1 RU1 . . . 127.3(5) y
C5 N1 RU1 . . . 114.4(6) y
C6 N2 C6 2_655 . . 124.1(1) y
C6 N2 RU1 2_655 . . 118.0(5) y
C6 N2 RU1 . . . 118.0(5) y
C14 N3 C18 . . . 118.6(7) y
C14 N3 RU1 . . . 127.9(5) y
C18 N3 RU1 . . . 113.5(5) y
C19 N4 C19 2_655 . . 121.8(9) y
C19 N4 RU1 2_655 . . 119.1(4) y
C19 N4 RU1 . . . 119.1(4) y
C13 O1 RH1 . . . 118.0(6) y
C29 O2 RH1 2_655 . . 117.9(7) y
C27 O3 RH1 . . . 119.5(7) y
C29 O4 RH1 . . . 120.4(8) y
C26 O5 RH2 . . . 118.4(6) y
C31 O6 RH2 2_655 . . 114.7(7) y
C33 O7 RH2 . . . 118.5(7) y
C31 O8 RH2 . . . 118.4(8) y
N1 C1 C2 . . . 122.6(7) y
N1 C1 H1 . . . 118.7 ?
C2 C1 H1 . . . 118.7 ?
C3 C2 C1 . . . 118.1(9) y
C3 C2 H2 . . . 121 ?
C1 C2 H2 . . . 121 ?
C2 C3 C4 . . . 120.1(9) y
C2 C3 H3 . . . 120 ?
C4 C3 H3 . . . 120 ?
C5 C4 C3 . . . 120.1(7) y
C5 C4 H4 . . . 119.9 ?
C3 C4 H4 . . . 119.9 ?
C4 C5 N1 . . . 121.0(8) y
C4 C5 C6 . . . 125.3(7) y
N1 C5 C6 . . . 113.7(7) y
N2 C6 C7 . . . 119.3(9) y
N2 C6 C5 . . . 114.6(7) y
C7 C6 C5 . . . 126.1(8) y
C6 C7 C8 . . . 118.9(9) y
C6 C7 H7 . . . 120.5 ?
C8 C7 H7 . . . 120.5 ?
C7 C8 C7 2_655 . . 119.3(1) y
C7 C8 C9 2_655 . . 120.3(5) y
C7 C8 C9 . . . 120.3(5) y
C10 C9 C10 2_655 . . 117(11) y
C10 C9 C8 2_655 . . 121.5(5) y
C10 C9 C8 . . . 121.5(5) y
C11 C10 C9 . . . 121.2(9) y
C11 C10 H10 . . . 119.4 ?
C9 C10 H10 . . . 119.4 ?
C10 C11 C12 . . . 120.5(9) y
C10 C11 H11 . . . 119.8 ?
C12 C11 H11 . . . 119.8 ?
C11 C12 C11 . . 2_655 119.6(11) y
C11 C12 C13 . . . 120.2(5) y
C11 C12 C13 2_655 . . 120.2(5) y
O1 C13 O1 . . 2_655 127.7(1) y
O1 C13 C12 . . . 116.1(5) y
O1 C13 C12 2_655 . . 116.1(5) y
N3 C14 C15 . . . 121.6(7) y
N3 C14 H14 . . . 119.2 ?
C15 C14 H14 . . . 119.2 ?
C16 C15 C14 . . . 119.7(7) y
C16 C15 H15 . . . 120.1 ?
C14 C15 H15 . . . 120.1 ?
C15 C16 C17 . . . 120.5(8) y
C15 C16 H16 . . . 119.8 ?
C17 C16 H16 . . . 119.8 ?
C16 C17 C18 . . . 118.8(7) y
C16 C17 H17 . . . 120.6 ?
C18 C17 H17 . . . 120.6 ?
N3 C18 C17 . . . 120.8(7) y
N3 C18 C19 . . . 115.7(7) y
C17 C18 C19 . . . 123.5(6) y
N4 C19 C20 . . . 119.9(7) y
N4 C19 C18 . . . 112.6(6) y
C20 C19 C18 . . . 127.5(7) y
C19 C20 C21 . . . 120.3(7) y
C19 C20 H20 . . . 119.8 ?
C21 C20 H20 . . . 119.8 ?
C20 C21 C20 . . 2_655 117.7(9) y
C20 C21 C22 . . . 121.1(4) y
C20 C21 C22 2_655 . . 121.1(4) y
C23 C22 C23 2_655 . . 119.3(1) y
C23 C22 C21 2_655 . . 120.3(5) y
C23 C22 C21 . . . 120.3(5) y
C24 C23 C22 . . . 120.3(8) y
C24 C23 H23 . . . 119.8 ?
C22 C23 H23 . . . 119.8 ?
C23 C24 C25 . . . 120.4(8) y
C23 C24 H24 . . . 119.8 ?
C25 C24 H24 . . . 119.8 ?
C24 C25 C24 . . 2_655 119.2(1) y
C24 C25 C26 . . . 120.4(5) y
C24 C25 C26 2_655 . . 120.4(5) y
O5 C26 O5 2_655 . . 127.3(1) y
O5 C26 C25 2_655 . . 116.3(5) y
O5 C26 C25 . . . 116.3(5) y
O3 C27 O3 . . 2_655 125.8(12) y
O3 C27 C28 . . . 117.1(6) y
O3 C27 C28 2_655 . . 117.1(6) y
C27 C28 H28A . . . 109.5 ?
C27 C28 H28B . . . 109.5 ?
H28A C28 H28B . . . 109.5 ?
C27 C28 H28C . . . 109.5 ?
H28A C28 H28C . . . 109.5 ?
H28B C28 H28C . . . 109.5 ?
O4 C29 O2 . . 2_655 125.7(11) y
O4 C29 C30 . . . 118.9(12) y
O2 C29 C30 2_655 . . 115.3(11) y
C29 C30 H30A . . . 109.5 ?
C29 C30 H30B . . . 109.5 ?
H30A C30 H30B . . . 109.5 ?
C29 C30 H30C . . . 109.5 ?
H30A C30 H30C . . . 109.5 ?
H30B C30 H30C . . . 109.5 ?
O8 C31 O6 . . 2_655 128.9(11) y
O8 C31 C32 . . . 115.4(12) y
O6 C31 C32 2_655 . . 115.4(11) y
C31 C32 H32A . . . 109.5 ?
C31 C32 H32B . . . 109.5 ?
H32A C32 H32B . . . 109.5 ?
C31 C32 H32C . . . 109.5 ?
H32A C32 H32C . . . 109.5 ?
H32B C32 H32C . . . 109.5 ?
O7 C33 O7 . . 2_655 126.6(12) y
O7 C33 C34 . . . 116.7(6) y
O7 C33 C34 2_655 . . 116.7(6) y
C33 C34 H34A . . . 109.5 ?
C33 C34 H34B . . . 109.5 ?
H34A C34 H34B . . . 109.5 ?
C33 C34 H34C . . . 109.5 ?
H34A C34 H34C . . . 109.5 ?
H34B C34 H34C . . . 109.5 ?
N200 C200 C201 . . . 178.9(11) y
C200 C201 H20A . . . 109.5 ?
C200 C201 H20B . . . 109.5 ?
H20A C201 H20B . . . 109.5 ?
C200 C201 H20C . . . 109.5 ?
H20A C201 H20C . . . 109.5 ?
H20B C201 H20C . . . 109.5 ?
C200 N200 RH2 . . . 161.0(7) y
C210 N210 RH1 . . . 166.3(8) y
N210 C210 C211 . . . 178.3(15) y
C210 C211 H21A . . . 109.5 ?
C210 C211 H21B . . . 109.5 ?
H21A C211 H21B . . . 109.5 ?
C210 C211 H21C . . . 109.5 ?
H21A C211 H21C . . . 109.5 ?
H21B C211 H21C . . . 109.5 ?
F2 P1 F5 . . . 91.0(4) y
F2 P1 F6 . . . 90.6(3) y
F5 P1 F6 . . . 178.1(3) y
F2 P1 F1 . . . 178.7(4) y
F5 P1 F1 . . . 89.0(3) y
F6 P1 F1 . . . 89.4(3) y
F2 P1 F3 . . . 90.6(4) y
F5 P1 F3 . . . 90.4(4) y
F6 P1 F3 . . . 88.6(3) y
F1 P1 F3 . . . 88.2(3) y
F2 P1 F4 . . . 91.6(4) y
F5 P1 F4 . . . 91.1(4) y
F6 P1 F4 . . . 89.8(3) y
F1 P1 F4 . . . 89.7(3) y
F3 P1 F4 . . . 177.4(4) y
C401 C400 C401 . . 4_565 123(2) y
C401 C400 C404 . . . 118.4(12) y
C401 C400 C404 4_565 . . 118.4(11) y
C402 C401 C400 . . . 119(2) y
C402 C401 H401 . . . 120.5 ?
C400 C401 H401 . . . 120.5 ?
C401 C402 C403 . . . 116(3) y
C401 C402 H402 . . . 122 ?
C403 C402 H402 . . . 122 ?
C402 C403 C402 4_565 . . 126(4) y
C402 C403 H403 4_565 . . 117 ?
C402 C403 H403 . . . 117 ?
C400 C404 H40A . . . 109.5 ?
C400 C404 H40B . . . 109.5 ?
H40A C404 H40B . . . 109.5 ?
C400 C404 H40C . . . 109.5 ?
H40A C404 H40C . . . 109.5 ?
H40B C404 H40C . . . 109.5 ?
N600 C600 C601 . . . 172(2) y
C600 C601 H60A . . . 109.5 ?
C600 C601 H60B . . . 109.5 ?
H60A C601 H60B . . . 109.5 ?
C600 C601 H60C . . . 109.5 ?
H60A C601 H60C . . . 109.5 ?
H60B C601 H60C . . . 109.5 ?
C850 C816 H81A . . . 109.5 ?
C850 C816 H81B . . . 109.5 ?
H81A C816 H81B . . . 109.5 ?
C850 C816 H81C . . . 109.5 ?
H81A C816 H81C . . . 109.5 ?
H81B C816 H81C . . . 109.5 ?
C850 C811 C812 . . . 121.7(14) y
C850 C811 H811 . . . 119.2 ?
C812 C811 H811 . . . 119.2 ?
C811 C812 C813 . . . 120.3(12) y
C811 C812 H812 . . . 119.8 ?
C813 C812 H812 . . . 119.8 ?
C812 C813 C814 . . . 117.9(12) y
C812 C813 H813 . . . 121 ?
C814 C813 H813 . . . 121 ?
C815 C814 C813 . . . 118.5(11) y
C815 C814 H814 . . . 120.8 ?
C813 C814 H814 . . . 120.8 ?
C850 C815 C814 . . . 122.4(14) y
C850 C815 H815 . . . 118.8 ?
C814 C815 H815 . . . 118.8 ?
C815 C850 C811 . . . 118.6(14) y
C815 C850 C816 . . . 121.2(14) y
C811 C850 C816 . . . 120.2(14) y
C904 C900 C904 4_556 . . 118.6(16) y
C904 C900 C920 4_556 . . 120.7(8) y
C904 C900 C920 . . . 120.7(8) y
C903 C902 C903 . . 4_556 117.5(19) y
C903 C902 H902 . . . 121.3 ?
C903 C902 H902 4_556 . . 121.3 ?
C902 C903 C904 . . . 122.0(13) y
C902 C903 H903 . . . 119 ?
C904 C903 H903 . . . 119 ?
C900 C904 C903 . . . 119.9(11) y
C900 C904 H904 . . . 120 ?
C903 C904 H904 . . . 120 ?
C900 C920 H92A . . . 109.5 ?
C900 C920 H92B . . . 109.5 ?
H92A C920 H92B . . . 109.5 ?
C900 C920 H92C . . . 109.5 ?
H92A C920 H92C . . . 109.5 ?
H92B C920 H92C . . . 109.5 ?

loop_
_geom_bond_atom_site_label_1
_geom_bond_atom_site_label_2
_geom_bond_site_symmetry_1
_geom_bond_site_symmetry_2
_geom_bond_distance
_geom_bond_publ_flag
Rh1 O4 . . 2.033(7) y
Rh1 O1 . . 2.037(5) y
Rh1 O3 . . 2.041(6) y
Rh1 O2 . . 2.041(7) y
Rh1 N210 . . 2.233(8) y
Rh1 Rh1 . 2_655 2.3926(14) y
Rh2 O8 . . 1.998(7) y
Rh2 O6 . . 2.021(7) y
Rh2 O7 . . 2.029(6) y
Rh2 O5 . . 2.031(5) y
Rh2 N200 . . 2.223(10) y
Rh2 Rh2 . 2_655 2.3904(14) y
Ru1 N4 . . 1.970(8) y
Ru1 N2 . . 1.999(9) y
Ru1 N1 . 2_655 2.062(8) y
Ru1 N1 . . 2.062(8) y
Ru1 N3 . . 2.074(6) y
Ru1 N3 . 2_655 2.074(6) y
N1 C1 . . 1.334(11) y
N1 C5 . . 1.388(9) y
N2 C6 . 2_655 1.342(9) y
N2 C6 . . 1.342(10) y
N3 C14 . . 1.357(10) y
N3 C18 . . 1.366(8) y
N4 C19 . 2_655 1.360(9) y
N4 C19 . . 1.360(9) y
O1 C13 . . 1.255(7) y
O2 C29 . 2_655 1.287(14) y
O3 C27 . . 1.246(9) y
O4 C29 . . 1.238(13) y
O5 C26 . . 1.252(7) y
O6 C31 . 2_655 1.270(14) y
O7 C33 . . 1.265(9) y
O8 C31 . . 1.244(14) y
C1 C2 . . 1.389(13) y
C1 H1 . . 0.95 ?
C2 C3 . . 1.368(11) y
C2 H2 . . 0.95 ?
C3 C4 . . 1.376(13) y
C3 H3 . . 0.95 ?
C4 C5 . . 1.347(13) y
C4 H4 . . 0.95 ?
C5 C6 . . 1.474(12) y
C6 C7 . . 1.391(10) y
C7 C8 . . 1.412(10) y
C7 H7 . . 0.95 ?
C8 C7 . 2_655 1.411(10) y
C8 C9 . . 1.462(15) y
C9 C10 . 2_655 1.420(11) y
C9 C10 . . 1.420(11) y
C10 C11 . . 1.380(11) y
C10 H10 . . 0.95 ?
C11 C12 . . 1.395(11) y
C11 H11 . . 0.95 ?
C12 C11 . 2_655 1.395(11) y
C12 C13 . . 1.512(14) y
C13 O1 . 2_655 1.255(7) y
C14 C15 . . 1.362(12) y
C14 H14 . . 0.95 ?
C15 C16 . . 1.359(10) y
C15 H15 . . 0.95 ?
C16 C17 . . 1.365(11) y
C16 H16 . . 0.95 ?
C17 C18 . . 1.391(11) y
C17 H17 . . 0.95 ?
C18 C19 . . 1.46(1) y
C19 C20 . . 1.39(1) y
C20 C21 . . 1.411(9) y
C20 H20 . . 0.95 ?
C21 C20 . 2_655 1.411(9) y
C21 C22 . . 1.471(13) y
C22 C23 . 2_655 1.391(10) y
C22 C23 . . 1.391(10) y
C23 C24 . . 1.384(10) y
C23 H23 . . 0.95 ?
C24 C25 . . 1.391(10) y
C24 H24 . . 0.95 ?
C25 C24 . 2_655 1.392(10) y
C25 C26 . . 1.505(14) y
C26 O5 . 2_655 1.252(7) y
C27 O3 . 2_655 1.246(9) y
C27 C28 . . 1.522(18) y
C28 H28a . . 0.98 ?
C28 H28b . . 0.98 ?
C28 H28c . . 0.98 ?
C29 O2 . 2_655 1.287(14) y
C29 C30 . . 1.493(17) y
C30 H30a . . 0.98 ?
C30 H30b . . 0.98 ?
C30 H30c . . 0.98 ?
C31 O6 . 2_655 1.270(14) y
C31 C32 . . 1.526(17) y
C32 H32a . . 0.98 ?
C32 H32b . . 0.98 ?
C32 H32c . . 0.98 ?
C33 O7 . 2_655 1.265(9) y
C33 C34 . . 1.520(19) y
C34 H34a . . 0.98 ?
C34 H34b . . 0.98 ?
C34 H34c . . 0.98 ?
C200 N200 . . 1.135(13) y
C200 C201 . . 1.430(17) y
C201 H20a . . 0.98 ?
C201 H20b . . 0.98 ?
C201 H20c . . 0.98 ?
N210 C210 . . 1.095(12) y
C210 C211 . . 1.469(18) y
C211 H21a . . 0.98 ?
C211 H21b . . 0.98 ?
C211 H21c . . 0.98 ?
P1 F2 . . 1.581(6) y
P1 F5 . . 1.586(7) y
P1 F6 . . 1.596(6) y
P1 F1 . . 1.597(5) y
P1 F3 . . 1.597(6) y
P1 F4 . . 1.602(6) y
C400 C401 . . 1.385(11) y
C400 C401 . 4_565 1.385(11) y
C400 C404 . . 1.56(4) y
C401 C402 . . 1.368(12) y
C401 H401 . . 0.95 ?
C402 C403 . . 1.390(12) y
C402 H402 . . 0.95 ?
C403 C402 . 4_565 1.390(12) y
C403 H403 . . 0.95 ?
C404 H40a . . 0.98 ?
C404 H40b . . 0.98 ?
C404 H40c . . 0.98 ?
N600 C600 . . 1.14(2) y
C600 C601 . . 1.40(2) y
C601 H60a . . 0.98 ?
C601 H60b . . 0.98 ?
C601 H60c . . 0.98 ?
C816 C850 . . 1.494(18) y
C816 H81a . . 0.98 ?
C816 H81b . . 0.98 ?
C816 H81c . . 0.98 ?
C811 C850 . . 1.378(18) y
C811 C812 . . 1.394(16) y
C811 H811 . . 0.95 ?
C812 C813 . . 1.406(17) y
C812 H812 . . 0.95 ?
C813 C814 . . 1.429(17) y
C813 H813 . . 0.95 ?
C814 C815 . . 1.410(16) y
C814 H814 . . 0.95 ?
C815 C850 . . 1.367(17) y
C815 H815 . . 0.95 ?
C900 C904 . 4_556 1.383(9) y
C900 C904 . . 1.383(9) y
C900 C920 . . 1.48(3) y
C902 C903 . . 1.370(9) y
C902 C903 . 4_556 1.370(9) y
C902 H902 . . 0.95 ?
C903 C904 . . 1.390(9) y
C903 H903 . . 0.95 ?
C904 H904 . . 0.95 ?
C920 H92a . . 0.98 ?
C920 H92b . . 0.98 ?
C920 H92c . . 0.98 ?

loop_
_geom_torsion_atom_site_label_1
_geom_torsion_atom_site_label_2
_geom_torsion_atom_site_label_3
_geom_torsion_atom_site_label_4
_geom_torsion_site_symmetry_1
_geom_torsion_site_symmetry_2
_geom_torsion_site_symmetry_3
_geom_torsion_site_symmetry_4
_geom_torsion
_geom_torsion_publ_flag
N4 RU1 N1 C1 . . . . 3.2(7) ?
N2 RU1 N1 C1 . . . . -176.8(7) ?
N1 RU1 N1 C1 2_655 . . . -176.8(7) ?
N3 RU1 N1 C1 . . . . -75.7(7) ?
N3 RU1 N1 C1 2_655 . . . 82.8(7) ?
N4 RU1 N1 C5 . . . . 177.9(5) ?
N2 RU1 N1 C5 . . . . -2.1(5) ?
N1 RU1 N1 C5 2_655 . . . -2.1(5) ?
N3 RU1 N1 C5 . . . . 99.1(5) ?
N3 RU1 N1 C5 2_655 . . . -102.5(5) ?
N1 RU1 N2 C6 2_655 . . 2_655 0.4(4) ?
N1 RU1 N2 C6 . . . 2_655 -179.6(4) ?
N3 RU1 N2 C6 . . . 2_655 92.5(4) ?
N3 RU1 N2 C6 2_655 . . 2_655 -87.5(4) ?
N1 RU1 N2 C6 2_655 . . . -179.6(4) ?
N1 RU1 N2 C6 . . . . 0.4(4) ?
N3 RU1 N2 C6 . . . . -87.5(4) ?
N3 RU1 N2 C6 2_655 . . . 92.5(4) ?
N4 RU1 N3 C14 . . . . -178.4(8) ?
N2 RU1 N3 C14 . . . . 1.6(8) ?
N1 RU1 N3 C14 2_655 . . . 81.4(8) ?
N1 RU1 N3 C14 . . . . -77.5(7) ?
N3 RU1 N3 C14 2_655 . . . -178.4(8) ?
N4 RU1 N3 C18 . . . . -1.3(5) ?
N2 RU1 N3 C18 . . . . 178.7(5) ?
N1 RU1 N3 C18 2_655 . . . -101.5(6) ?
N1 RU1 N3 C18 . . . . 99.6(6) ?
N3 RU1 N3 C18 2_655 . . . -1.3(5) ?
N1 RU1 N4 C19 2_655 . . 2_655 -86.6(4) ?
N1 RU1 N4 C19 . . . 2_655 93.4(4) ?
N3 RU1 N4 C19 . . . 2_655 -178.7(4) ?
N3 RU1 N4 C19 2_655 . . 2_655 1.3(4) ?
N1 RU1 N4 C19 2_655 . . . 93.4(4) ?
N1 RU1 N4 C19 . . . . -86.6(4) ?
N3 RU1 N4 C19 . . . . 1.3(4) ?
N3 RU1 N4 C19 2_655 . . . -178.7(4) ?
O4 RH1 O1 C13 . . . . -83.6(5) ?
O2 RH1 O1 C13 . . . . 92.3(5) ?
N210 RH1 O1 C13 . . . . -175.1(5) ?
RH1 RH1 O1 C13 2_655 . . . 3.9(4) ?
O1 RH1 O2 C29 . . . 2_655 -86.1(7) ?
O3 RH1 O2 C29 . . . 2_655 89.4(7) ?
N210 RH1 O2 C29 . . . 2_655 -175.6(7) ?
RH1 RH1 O2 C29 2_655 . . 2_655 1.9(7) ?
O4 RH1 O3 C27 . . . . 92.1(6) ?
O2 RH1 O3 C27 . . . . -83.8(6) ?
N210 RH1 O3 C27 . . . . -176.5(6) ?
RH1 RH1 O3 C27 2_655 . . . 4.6(6) ?
O1 RH1 O4 C29 . . . . 91.4(8) ?
O3 RH1 O4 C29 . . . . -84.1(8) ?
N210 RH1 O4 C29 . . . . -179.1(7) ?
RH1 RH1 O4 C29 2_655 . . . 3.5(7) ?
O8 RH2 O5 C26 . . . . 89.8(5) ?
O6 RH2 O5 C26 . . . . -86.5(5) ?
N200 RH2 O5 C26 . . . . -179.0(5) ?
RH2 RH2 O5 C26 2_655 . . . 2.5(4) ?
O7 RH2 O6 C31 . . . 2_655 -79.2(7) ?
O5 RH2 O6 C31 . . . 2_655 96.8(7) ?
N200 RH2 O6 C31 . . . 2_655 -175.1(7) ?
RH2 RH2 O6 C31 2_655 . . 2_655 8.9(7) ?
O8 RH2 O7 C33 . . . . -84.1(6) ?
O6 RH2 O7 C33 . . . . 92.5(6) ?
N200 RH2 O7 C33 . . . . -175.2(6) ?
RH2 RH2 O7 C33 2_655 . . . 3.4(6) ?
O7 RH2 O8 C31 . . . . 84.6(7) ?
O5 RH2 O8 C31 . . . . -91.4(7) ?
N200 RH2 O8 C31 . . . . -179.5(7) ?
RH2 RH2 O8 C31 2_655 . . . -3.6(7) ?
C5 N1 C1 C2 . . . . 0.3(12) ?
RU1 N1 C1 C2 . . . . 174.9(6) ?
N1 C1 C2 C3 . . . . -0.4(14) ?
C1 C2 C3 C4 . . . . 0.5(13) ?
C2 C3 C4 C5 . . . . -0.5(14) ?
C3 C4 C5 N1 . . . . 0.4(13) ?
C3 C4 C5 C6 . . . . -178.2(8) ?
C1 N1 C5 C4 . . . . -0.3(12) ?
RU1 N1 C5 C4 . . . . -175.6(6) ?
C1 N1 C5 C6 . . . . 178.5(7) ?
RU1 N1 C5 C6 . . . . 3.3(8) ?
C6 N2 C6 C7 2_655 . . . 1.5(6) ?
RU1 N2 C6 C7 . . . . -178.5(6) ?
C6 N2 C6 C5 2_655 . . . -178.8(8) ?
RU1 N2 C6 C5 . . . . 1.2(8) ?
C4 C5 C6 N2 . . . . 175.8(7) ?
N1 C5 C6 N2 . . . . -2.9(10) ?
C4 C5 C6 C7 . . . . -4.5(14) ?
N1 C5 C6 C7 . . . . 176.7(8) ?
N2 C6 C7 C8 . . . . -3.0(11) ?
C5 C6 C7 C8 . . . . 177.4(7) ?
C6 C7 C8 C7 . . . 2_655 1.5(6) ?
C6 C7 C8 C9 . . . . -178.5(6) ?
C7 C8 C9 C10 2_655 . . 2_655 28.1(7) ?
C7 C8 C9 C10 . . . 2_655 -151.9(7) ?
C7 C8 C9 C10 2_655 . . . -151.9(7) ?
C7 C8 C9 C10 . . . . 28.1(7) ?
C10 C9 C10 C11 2_655 . . . 0.1(8) ?
C8 C9 C10 C11 . . . . -179.9(8) ?
C9 C10 C11 C12 . . . . -0.1(16) ?
C10 C11 C12 C11 . . . 2_655 0.1(8) ?
C10 C11 C12 C13 . . . . -179.9(8) ?
RH1 O1 C13 O1 . . . 2_655 -2.0(2) ?
RH1 O1 C13 C12 . . . . 178.0(2) ?
C11 C12 C13 O1 . . . . -175.3(6) ?
C11 C12 C13 O1 2_655 . . . 4.7(6) ?
C11 C12 C13 O1 . . . 2_655 4.7(6) ?
C11 C12 C13 O1 2_655 . . 2_655 -175.3(6) ?
C18 N3 C14 C15 . . . . -0.6(13) ?
RU1 N3 C14 C15 . . . . 176.3(7) ?
N3 C14 C15 C16 . . . . 1.8(14) ?
C14 C15 C16 C17 . . . . -2.3(15) ?
C15 C16 C17 C18 . . . . 1.5(14) ?
C14 N3 C18 C17 . . . . -0.2(12) ?
RU1 N3 C18 C17 . . . . -177.6(6) ?
C14 N3 C18 C19 . . . . 178.6(7) ?
RU1 N3 C18 C19 . . . . 1.2(9) ?
C16 C17 C18 N3 . . . . -0.3(13) ?
C16 C17 C18 C19 . . . . -179.0(8) ?
C19 N4 C19 C20 2_655 . . . 0.4(6) ?
RU1 N4 C19 C20 . . . . -179.6(6) ?
C19 N4 C19 C18 2_655 . . . 179.0(8) ?
RU1 N4 C19 C18 . . . . -1.0(8) ?
N3 C18 C19 N4 . . . . -0.2(10) ?
C17 C18 C19 N4 . . . . 178.5(7) ?
N3 C18 C19 C20 . . . . 178.2(8) ?
C17 C18 C19 C20 . . . . -3.0(14) ?
N4 C19 C20 C21 . . . . -0.9(11) ?
C18 C19 C20 C21 . . . . -179.2(7) ?
C19 C20 C21 C20 . . . 2_655 0.4(5) ?
C19 C20 C21 C22 . . . . -179.6(5) ?
C20 C21 C22 C23 . . . 2_655 -146.4(5) ?
C20 C21 C22 C23 2_655 . . 2_655 33.6(5) ?
C20 C21 C22 C23 . . . . 33.6(5) ?
C20 C21 C22 C23 2_655 . . . -146.4(5) ?
C23 C22 C23 C24 2_655 . . . 0.4(6) ?
C21 C22 C23 C24 . . . . -179.6(6) ?
C22 C23 C24 C25 . . . . -0.8(12) ?
C23 C24 C25 C24 . . . 2_655 0.4(6) ?
C23 C24 C25 C26 . . . . -179.6(6) ?
RH2 O5 C26 O5 . . . 2_655 -1.3(2) ?
RH2 O5 C26 C25 . . . . 178.7(2) ?
C24 C25 C26 O5 . . . 2_655 -2.0(5) ?
C24 C25 C26 O5 2_655 . . 2_655 178.0(5) ?
C24 C25 C26 O5 . . . . 178.0(5) ?
C24 C25 C26 O5 2_655 . . . -2.0(5) ?
RH1 O3 C27 O3 . . . 2_655 -2.4(3) ?
RH1 O3 C27 C28 . . . . 177.6(3) ?
RH1 O4 C29 O2 . . . 2_655 -3.1(14) ?
RH1 O4 C29 C30 . . . . 179.4(8) ?
RH2 O8 C31 O6 . . . 2_655 13.4(15) ?
RH2 O8 C31 C32 . . . . -172.6(9) ?
RH2 O7 C33 O7 . . . 2_655 -1.8(3) ?
RH2 O7 C33 C34 . . . . 178.3(3) ?
O8 RH2 N200 C200 . . . . 76(3) ?
O6 RH2 N200 C200 . . . . -108(3) ?
O7 RH2 N200 C200 . . . . 164(3) ?
O5 RH2 N200 C200 . . . . -16(3) ?
O4 RH1 N210 C210 . . . . -87(4) ?
O1 RH1 N210 C210 . . . . 4(4) ?
O3 RH1 N210 C210 . . . . -176(4) ?
O2 RH1 N210 C210 . . . . 94(4) ?
C401 C400 C401 C402 4_565 . . . -4.1(11) ?
C404 C400 C401 C402 . . . . 175.9(11) ?
C400 C401 C402 C403 . . . . 8(2) ?
C401 C402 C403 C402 . . . 4_565 -4(1) ?
C850 C811 C812 C813 . . . . 6(5) ?
C811 C812 C813 C814 . . . . -7(5) ?
C812 C813 C814 C815 . . . . 8(4) ?
C813 C814 C815 C850 . . . . -8(3) ?
C814 C815 C850 C811 . . . . 6(3) ?
C814 C815 C850 C816 . . . . -176.3(18) ?
C812 C811 C850 C815 . . . . -5(3) ?
C812 C811 C850 C816 . . . . 177(2) ?
C903 C902 C903 C904 4_556 . . . 1.0(9) ?
C904 C900 C904 C903 4_556 . . . 1.0(9) ?
C920 C900 C904 C903 . . . . -179.0(9) ?
C902 C903 C904 C900 . . . . -2.0(19) ?
